data_8107285
loop_
_publ_author_name
'Li, Yong'
'Wu, Yundeng'
'Wang, Jingjing'

_publ_section_title
;
 The crystal structure of
 3-((4-chloro-N-(2-methoxyethyl)benzamido)methyl)phenyl methanesulfonate,
 C18H20ClNO5S
;
_journal_issue 6
_journal_name_full 'Zeitschrift f\"ur Kristallographie - New Crystal Structures'
_journal_page_first 1033
_journal_page_last 1036
_journal_paper_doi 10.1515/ncrs-2022-0376
_journal_volume 237
_journal_year 2022
_chemical_formula_moiety 'C18 H20 Cl N O5 S'
_chemical_formula_sum 'C18 H20 Cl N O5 S'
_chemical_formula_weight 397.86
_chemical_name_systematic
;
3-((4-chloro-N-(2-methoxyethyl)benzamido)methyl)phenyl methanesulfonate
;
_space_group_crystal_system monoclinic
_space_group_IT_number 14
_space_group_name_Hall '-P 2yn'
_space_group_name_H-M_alt 'P 1 21/n 1'
_atom_sites_solution_hydrogens geom
_atom_sites_solution_primary dual
_cell_angle_alpha 90
_cell_angle_beta 90.18(4)
_cell_angle_gamma 90
_cell_formula_units_Z 4
_cell_length_a 5.671(4)
_cell_length_b 18.225(13)
_cell_length_c 17.99(2)
_cell_measurement_reflns_used 9074
_cell_measurement_temperature 170(2)
_cell_measurement_theta_max 32.68
_cell_measurement_theta_min 2.51
_cell_volume 1859(3)
_computing_cell_refinement 'Bruker SAINT[1]'
_computing_data_collection 'Bruker APEX2[1]'
_computing_data_reduction 'Bruker SAINT[1]'
_computing_molecular_graphics Olex2[4]
_computing_publication_material Olex2[4],PLATON[5-8],publCIF[9]
_computing_structure_refinement ShelXL[3]
_computing_structure_solution ShelXT[2]
_diffrn_ambient_temperature 170.0
_diffrn_measured_fraction_theta_full 0.997
_diffrn_measured_fraction_theta_max 0.967
_diffrn_measurement_device_type 'Bruker APEX-II CCD'
_diffrn_measurement_method '\f and \w scans'
_diffrn_radiation_type MoK\a
_diffrn_radiation_wavelength 0.71073
_diffrn_reflns_av_R_equivalents 0.0338
_diffrn_reflns_av_unetI/netI 0.0256
_diffrn_reflns_Laue_measured_fraction_full 0.997
_diffrn_reflns_Laue_measured_fraction_max 0.967
_diffrn_reflns_limit_h_max 6
_diffrn_reflns_limit_h_min -7
_diffrn_reflns_limit_k_max 23
_diffrn_reflns_limit_k_min -23
_diffrn_reflns_limit_l_max 23
_diffrn_reflns_limit_l_min -23
_diffrn_reflns_number 20055
_diffrn_reflns_point_group_measured_fraction_full 0.997
_diffrn_reflns_point_group_measured_fraction_max 0.967
_diffrn_reflns_theta_full 25.242
_diffrn_reflns_theta_max 27.744
_diffrn_reflns_theta_min 2.235
_diffrn_standards_number 0
_exptl_absorpt_coefficient_mu 0.347
_exptl_absorpt_correction_T_max 0.7466
_exptl_absorpt_correction_T_min 0.7093
_exptl_absorpt_correction_type multi-scan
_exptl_absorpt_process_details
;
SADABS-2016/2 (Bruker,2016/2) was used for absorption correction.
wR2(int) was 0.0923 before and 0.0423 after correction.
The Ratio of minimum to maximum transmission is 0.9500.
The \l/2 correction factor is Not present.
;
_exptl_crystal_colour colourless
_exptl_crystal_colour_primary colourless
_exptl_crystal_density_diffrn 1.422
_exptl_crystal_description block
_exptl_crystal_F_000 832
_exptl_crystal_size_max 0.07
_exptl_crystal_size_mid 0.05
_exptl_crystal_size_min 0.03
_refine_diff_density_max 0.264
_refine_diff_density_min -0.417
_refine_diff_density_rms 0.047
_refine_ls_extinction_coef .
_refine_ls_extinction_method none
_refine_ls_goodness_of_fit_ref 1.050
_refine_ls_hydrogen_treatment constr
_refine_ls_matrix_type full
_refine_ls_number_parameters 266
_refine_ls_number_reflns 4235
_refine_ls_number_restraints 83
_refine_ls_restrained_S_all 1.043
_refine_ls_R_factor_all 0.0392
_refine_ls_R_factor_gt 0.0316
_refine_ls_shift/su_max 0.000
_refine_ls_shift/su_mean 0.000
_refine_ls_structure_factor_coef Fsqd
_refine_ls_weighting_details 'w=1/[\s^2^(Fo^2^)+(0.0335P)^2^+0.7203P] where P=(Fo^2^+2Fc^2^)/3'
_refine_ls_weighting_scheme calc
_refine_ls_wR_factor_gt 0.0759
_refine_ls_wR_factor_ref 0.0813
_reflns_Friedel_coverage 0.000
_reflns_Friedel_fraction_full .
_reflns_Friedel_fraction_max .
_reflns_number_gt 3660
_reflns_number_total 4235
_reflns_threshold_expression 'I > 2\s(I)'
_cod_data_source_file suppl_j_ncrs-2022-0376_suppl.cif
_cod_data_source_block 1
_cod_database_code 8107285
_shelx_space_group_comment
;
The symmetry employed for this shelxl refinement is uniquely defined
by the following loop, which should always be used as a source of
symmetry information in preference to the above space-group names.
They are only intended as comments.
;
_shelx_estimated_absorpt_t_max 0.990
_shelx_estimated_absorpt_t_min 0.976
_olex2_refinement_description
;
1. Fixed Uiso
 At 1.2 times of:
  All C(H) groups, All C(H,H) groups, All C(H,H,H,H) groups
 At 1.5 times of:
  All C(H,H,H) groups
2. Restrained distances
 C8-C9 \\sim C8-C9A
 with sigma of 0.02
 C10-O2 \\sim C10A-O2A
 with sigma of 0.02
 O2-C9 \\sim O2A-C9A
 with sigma of 0.02
 C8-O2 \\sim C8-O2A
 with sigma of 0.04
 C10-C9 \\sim C10A-C9A
 with sigma of 0.04
3. Uiso/Uaniso restraints and constraints
C8 \\sim O2 \\sim C9 \\sim C10 \\sim O2A \\sim C9A \\sim C10A: within 2A with
sigma of 0.02 and sigma for terminal atoms of 0.04
4. Others
 Sof(H8BC)=Sof(H8BD)=Sof(O2A)=Sof(C9A)=Sof(H9AA)=Sof(H9AB)=Sof(C10A)=Sof(H10D)=
 Sof(H10E)=Sof(H10F)=1-FVAR(1)
 Sof(H8AA)=Sof(H8AB)=Sof(O2)=Sof(C9)=Sof(H9A)=Sof(H9B)=Sof(C10)=Sof(H10A)=
 Sof(H10B)=Sof(H10C)=FVAR(1)
5.a Secondary CH2 refined with riding coordinates:
 C8(H8AA,H8AB), C8(H8BC,H8BD), C11(H11A,H11B), C9(H9A,H9B), C9A(H9AA,H9AB)
5.b Aromatic/amide H refined with riding coordinates:
 C1(H1), C2(H2), C4(H4), C5(H5), C13(H13), C15(H15), C16(H16), C17(H17)
5.c Idealised Me refined as rotating group:
 C18(H18A,H18B,H18C), C10(H10A,H10B,H10C), C10A(H10D,H10E,H10F)
;
_olex2_submission_special_instructions 'No special instructions were received'
_publcif_funding_html
;
;

loop_
_space_group_symop_operation_xyz
'x, y, z'
'-x+1/2, y+1/2, -z+1/2'
'-x, -y, -z'
1/2+x,1/2-y,1/2+z

loop_
_atom_site_label
_atom_site_type_symbol
_atom_site_fract_x
_atom_site_fract_y
_atom_site_fract_z
_atom_site_U_iso_or_equiv
_atom_site_adp_type
_atom_site_occupancy
_atom_site_site_symmetry_order
_atom_site_calc_flag
_atom_site_refinement_flags_posn
_atom_site_refinement_flags_adp
_atom_site_refinement_flags_occupancy
_atom_site_disorder_assembly
_atom_site_disorder_group
Cl1 Cl -0.35118(7) 0.12364(2) 0.25983(2) 0.03702(11) Uani 1 1 d . . . . .
S1 S 0.97888(6) 0.32987(2) 0.44830(2) 0.02858(10) Uani 1 1 d . . . . .
O1 O 0.36829(19) 0.34174(6) 0.06810(5) 0.0332(2) Uani 1 1 d . . . . .
O3 O 0.95976(16) 0.38376(6) 0.37859(5) 0.0299(2) Uani 1 1 d . . . . .
O4 O 1.19442(19) 0.29120(8) 0.43589(7) 0.0510(3) Uani 1 1 d . . . . .
O5 O 0.9487(3) 0.37172(7) 0.51376(6) 0.0523(3) Uani 1 1 d . . . . .
N1 N 0.36655(19) 0.41534(6) 0.16903(6) 0.0224(2) Uani 1 1 d . . . . .
C1 C 0.1824(2) 0.26609(8) 0.23332(8) 0.0306(3) Uani 1 1 d . . . . .
H1 H 0.318678 0.280532 0.260464 0.037 Uiso 1 1 calc R . . . .
C2 C 0.0367(3) 0.21118(8) 0.26164(8) 0.0319(3) Uani 1 1 d . . . . .
H2 H 0.075480 0.187726 0.307241 0.038 Uiso 1 1 calc R . . . .
C3 C -0.1641(2) 0.19108(7) 0.22309(8) 0.0265(3) Uani 1 1 d . . . . .
C4 C -0.2200(3) 0.22358(8) 0.15634(8) 0.0302(3) Uani 1 1 d . . . . .
H4 H -0.358215 0.209648 0.129916 0.036 Uiso 1 1 calc R . . . .
C5 C -0.0701(3) 0.27734(8) 0.12818(8) 0.0287(3) Uani 1 1 d . . . . .
H5 H -0.106330 0.299300 0.081621 0.034 Uiso 1 1 calc R . . . .
C6 C 0.1313(2) 0.29976(7) 0.16635(7) 0.0238(3) Uani 1 1 d . . . . .
C7 C 0.2962(2) 0.35439(7) 0.13072(7) 0.0239(3) Uani 1 1 d . . . . .
C8 C 0.5344(2) 0.46649(8) 0.13390(7) 0.0255(3) Uani 1 1 d D U . . .
H8AA H 0.598621 0.443573 0.088351 0.031 Uiso 0.505(4) 1 calc R . P A 1
H8AB H 0.667708 0.475388 0.168433 0.031 Uiso 0.505(4) 1 calc R . P A 1
H8BC H 0.660571 0.437583 0.109737 0.031 Uiso 0.495(4) 1 calc R . P A 2
H8BD H 0.608970 0.496693 0.173237 0.031 Uiso 0.495(4) 1 calc R . P A 2
C11 C 0.2481(2) 0.44299(8) 0.23523(7) 0.0243(3) Uani 1 1 d . . . . .
H11A H 0.131340 0.406251 0.252101 0.029 Uiso 1 1 calc R . . . .
H11B H 0.161535 0.488434 0.222311 0.029 Uiso 1 1 calc R . . . .
C12 C 0.4169(2) 0.45905(7) 0.29784(7) 0.0219(3) Uani 1 1 d . . . . .
C13 C 0.6115(2) 0.41351(7) 0.31124(7) 0.0224(3) Uani 1 1 d . . . . .
H13 H 0.641527 0.372231 0.280426 0.027 Uiso 1 1 calc R . . . .
C14 C 0.7578(2) 0.42985(7) 0.36984(7) 0.0245(3) Uani 1 1 d . . . . .
C15 C 0.7211(3) 0.49028(8) 0.41532(8) 0.0320(3) Uani 1 1 d . . . . .
H15 H 0.827353 0.501108 0.454764 0.038 Uiso 1 1 calc R . . . .
C16 C 0.5257(3) 0.53477(8) 0.40207(8) 0.0335(3) Uani 1 1 d . . . . .
H16 H 0.496516 0.575858 0.433205 0.040 Uiso 1 1 calc R . . . .
C17 C 0.3747(3) 0.51941(7) 0.34402(7) 0.0274(3) Uani 1 1 d . . . . .
H17 H 0.241554 0.549882 0.335291 0.033 Uiso 1 1 calc R . . . .
C18 C 0.7423(3) 0.26952(9) 0.43723(9) 0.0347(3) Uani 1 1 d . . . . .
H18A H 0.593786 0.296802 0.440734 0.052 Uiso 1 1 calc GR . . . .
H18B H 0.747924 0.232080 0.476299 0.052 Uiso 1 1 calc GR . . . .
H18C H 0.752231 0.245816 0.388432 0.052 Uiso 1 1 calc GR . . . .
O2 O 0.2271(4) 0.52557(12) 0.06773(13) 0.0329(7) Uani 0.505(4) 1 d D U P A 1
C9 C 0.4224(6) 0.53887(18) 0.1139(2) 0.0300(8) Uani 0.505(4) 1 d D U P A 1
H9A H 0.371518 0.564663 0.159522 0.036 Uiso 0.505(4) 1 calc R . P A 1
H9B H 0.537841 0.570294 0.087701 0.036 Uiso 0.505(4) 1 calc R . P A 1
C10 C 0.1265(18) 0.5942(5) 0.0447(6) 0.0389(16) Uani 0.505(4) 1 d D U P A 1
H10A H -0.003707 0.585027 0.009971 0.058 Uiso 0.505(4) 1 calc GR . P A 1
H10B H 0.247446 0.623863 0.020087 0.058 Uiso 0.505(4) 1 calc GR . P A 1
H10C H 0.067186 0.620555 0.088282 0.058 Uiso 0.505(4) 1 calc GR . P A 1
O2A O 0.2539(5) 0.56418(14) 0.11011(14) 0.0428(9) Uani 0.495(4) 1 d D U P A 2
C9A C 0.4238(6) 0.51791(18) 0.0758(2) 0.0288(8) Uani 0.495(4) 1 d D U P A 2
H9AA H 0.548334 0.548255 0.052594 0.035 Uiso 0.495(4) 1 calc R . P A 2
H9AB H 0.347165 0.488522 0.036191 0.035 Uiso 0.495(4) 1 calc R . P A 2
C10A C 0.128(2) 0.6092(7) 0.0576(7) 0.061(3) Uani 0.495(4) 1 d D U P A 2
H10D H 0.239979 0.641397 0.031836 0.091 Uiso 0.495(4) 1 calc GR . P A 2
H10E H 0.011703 0.639047 0.083862 0.091 Uiso 0.495(4) 1 calc GR . P A 2
H10F H 0.048256 0.577794 0.021193 0.091 Uiso 0.495(4) 1 calc GR . P A 2

loop_
_atom_site_aniso_label
_atom_site_aniso_U_11
_atom_site_aniso_U_22
_atom_site_aniso_U_33
_atom_site_aniso_U_23
_atom_site_aniso_U_13
_atom_site_aniso_U_12
Cl1 0.03220(19) 0.0338(2) 0.0450(2) 0.01013(16) 0.00126(16) -0.00746(14)
S1 0.02213(16) 0.0354(2) 0.02820(18) 0.00536(14) -0.00777(13) -0.00157(13)
O1 0.0412(6) 0.0365(6) 0.0219(5) -0.0058(4) 0.0056(4) -0.0068(5)
O3 0.0216(5) 0.0384(6) 0.0296(5) 0.0089(4) 0.0003(4) -0.0017(4)
O4 0.0204(5) 0.0675(8) 0.0650(8) 0.0217(7) -0.0043(5) 0.0077(5)
O5 0.0842(10) 0.0451(7) 0.0274(6) -0.0001(5) -0.0185(6) 0.0018(7)
N1 0.0232(5) 0.0253(6) 0.0186(5) -0.0004(4) 0.0006(4) -0.0017(4)
C1 0.0272(7) 0.0382(8) 0.0264(7) 0.0053(6) -0.0065(6) -0.0051(6)
C2 0.0305(7) 0.0375(8) 0.0277(7) 0.0094(6) -0.0042(6) -0.0021(6)
C3 0.0265(7) 0.0226(7) 0.0305(7) 0.0013(5) 0.0029(5) -0.0011(5)
C4 0.0282(7) 0.0333(8) 0.0290(7) -0.0003(6) -0.0060(6) -0.0043(6)
C5 0.0314(7) 0.0312(7) 0.0234(6) 0.0035(5) -0.0050(5) -0.0014(6)
C6 0.0254(6) 0.0237(6) 0.0223(6) -0.0005(5) -0.0006(5) 0.0003(5)
C7 0.0246(6) 0.0261(7) 0.0212(6) 0.0011(5) -0.0026(5) 0.0009(5)
C8 0.0242(6) 0.0293(7) 0.0230(6) 0.0005(5) 0.0009(5) -0.0045(5)
C11 0.0231(6) 0.0284(7) 0.0213(6) -0.0018(5) 0.0008(5) 0.0011(5)
C12 0.0242(6) 0.0231(6) 0.0185(6) 0.0019(5) 0.0025(5) -0.0030(5)
C13 0.0246(6) 0.0225(6) 0.0201(6) 0.0001(5) 0.0024(5) -0.0024(5)
C14 0.0230(6) 0.0272(7) 0.0233(6) 0.0060(5) 0.0001(5) -0.0036(5)
C15 0.0396(8) 0.0338(8) 0.0224(7) -0.0001(6) -0.0069(6) -0.0073(6)
C16 0.0484(9) 0.0273(7) 0.0248(7) -0.0055(6) -0.0012(6) -0.0005(6)
C17 0.0337(7) 0.0250(7) 0.0234(6) 0.0005(5) 0.0025(6) 0.0016(6)
C18 0.0252(7) 0.0380(8) 0.0407(8) 0.0130(7) -0.0045(6) -0.0053(6)
O2 0.0351(12) 0.0268(12) 0.0368(14) 0.0048(10) -0.0096(9) -0.0015(9)
C9 0.0372(18) 0.0275(16) 0.0253(17) -0.0009(13) -0.0020(14) -0.0090(13)
C10 0.043(3) 0.038(3) 0.036(3) 0.012(3) 0.006(2) 0.018(2)
O2A 0.0578(17) 0.0407(15) 0.0301(14) 0.0113(12) 0.0090(11) 0.0210(12)
C9A 0.0351(18) 0.0284(16) 0.0228(16) 0.0027(13) 0.0047(13) -0.0027(12)
C10A 0.082(5) 0.061(6) 0.040(4) 0.020(4) 0.013(3) 0.038(4)

loop_
_atom_type_symbol
_atom_type_description
_atom_type_scat_dispersion_real
_atom_type_scat_dispersion_imag
_atom_type_scat_source
C C 0.0033 0.0016 'International Tables Vol C Tables 4.2.6.8 and 6.1.1.4'
H H 0.0000 0.0000 'International Tables Vol C Tables 4.2.6.8 and 6.1.1.4'
Cl Cl 0.1484 0.1585 'International Tables Vol C Tables 4.2.6.8 and 6.1.1.4'
N N 0.0061 0.0033 'International Tables Vol C Tables 4.2.6.8 and 6.1.1.4'
O O 0.0106 0.0060 'International Tables Vol C Tables 4.2.6.8 and 6.1.1.4'
S S 0.1246 0.1234 'International Tables Vol C Tables 4.2.6.8 and 6.1.1.4'

loop_
_geom_angle_atom_site_label_1
_geom_angle_atom_site_label_2
_geom_angle_atom_site_label_3
_geom_angle
_geom_angle_site_symmetry_1
_geom_angle_site_symmetry_3
O3 S1 C18 104.34(8) . .
O4 S1 O3 103.70(8) . .
O4 S1 C18 109.21(9) . .
O5 S1 O3 108.30(11) . .
O5 S1 O4 120.12(9) . .
O5 S1 C18 109.88(9) . .
C14 O3 S1 120.06(9) . .
C7 N1 C8 119.03(12) . .
C7 N1 C11 123.93(12) . .
C11 N1 C8 115.50(11) . .
C2 C1 H1 119.5 . .
C6 C1 H1 119.5 . .
C6 C1 C2 120.93(13) . .
C1 C2 H2 120.2 . .
C3 C2 C1 119.69(14) . .
C3 C2 H2 120.2 . .
C2 C3 Cl1 119.70(12) . .
C4 C3 Cl1 119.52(11) . .
C4 C3 C2 120.77(14) . .
C3 C4 H4 120.6 . .
C3 C4 C5 118.76(13) . .
C5 C4 H4 120.6 . .
C4 C5 H5 119.1 . .
C6 C5 C4 121.84(14) . .
C6 C5 H5 119.1 . .
C1 C6 C5 117.97(13) . .
C1 C6 C7 122.29(12) . .
C5 C6 C7 119.51(13) . .
O1 C7 N1 121.39(13) . .
O1 C7 C6 118.45(13) . .
N1 C7 C6 120.14(13) . .
N1 C8 H8AA 109.1 . .
N1 C8 H8AB 109.1 . .
N1 C8 H8BC 108.6 . .
N1 C8 H8BD 108.6 . .
N1 C8 C9 112.52(16) . .
N1 C8 C9A 114.45(16) . .
H8AA C8 H8AB 107.8 . .
H8BC C8 H8BD 107.6 . .
C9 C8 H8AA 109.1 . .
C9 C8 H8AB 109.1 . .
C9A C8 H8BC 108.6 . .
C9A C8 H8BD 108.6 . .
N1 C11 H11A 109.1 . .
N1 C11 H11B 109.1 . .
N1 C11 C12 112.62(13) . .
H11A C11 H11B 107.8 . .
C12 C11 H11A 109.1 . .
C12 C11 H11B 109.1 . .
C13 C12 C11 120.83(12) . .
C17 C12 C11 119.20(13) . .
C17 C12 C13 119.96(13) . .
C12 C13 H13 120.7 . .
C14 C13 C12 118.53(13) . .
C14 C13 H13 120.7 . .
C13 C14 O3 116.08(13) . .
C13 C14 C15 122.24(13) . .
C15 C14 O3 121.55(12) . .
C14 C15 H15 120.6 . .
C14 C15 C16 118.80(14) . .
C16 C15 H15 120.6 . .
C15 C16 H16 119.9 . .
C17 C16 C15 120.26(14) . .
C17 C16 H16 119.9 . .
C12 C17 H17 119.9 . .
C16 C17 C12 120.19(14) . .
C16 C17 H17 119.9 . .
S1 C18 H18A 109.5 . .
S1 C18 H18B 109.5 . .
S1 C18 H18C 109.5 . .
H18A C18 H18B 109.5 . .
H18A C18 H18C 109.5 . .
H18B C18 H18C 109.5 . .
C9 O2 C10 109.4(5) . .
C8 C9 H9A 109.9 . .
C8 C9 H9B 109.9 . .
O2 C9 C8 108.8(2) . .
O2 C9 H9A 109.9 . .
O2 C9 H9B 109.9 . .
H9A C9 H9B 108.3 . .
O2 C10 H10A 109.5 . .
O2 C10 H10B 109.5 . .
O2 C10 H10C 109.5 . .
H10A C10 H10B 109.5 . .
H10A C10 H10C 109.5 . .
H10B C10 H10C 109.5 . .
C9A O2A C10A 112.8(5) . .
C8 C9A H9AA 109.7 . .
C8 C9A H9AB 109.7 . .
O2A C9A C8 110.0(3) . .
O2A C9A H9AA 109.7 . .
O2A C9A H9AB 109.7 . .
H9AA C9A H9AB 108.2 . .
O2A C10A H10D 109.5 . .
O2A C10A H10E 109.5 . .
O2A C10A H10F 109.5 . .
H10D C10A H10E 109.5 . .
H10D C10A H10F 109.5 . .
H10E C10A H10F 109.5 . .

loop_
_geom_bond_atom_site_label_1
_geom_bond_atom_site_label_2
_geom_bond_distance
_geom_bond_site_symmetry_2
Cl1 C3 1.7542(16) .
S1 O3 1.5962(17) .
S1 O4 1.4291(14) .
S1 O5 1.4137(18) .
S1 C18 1.7459(17) .
O1 C7 1.221(2) .
O3 C14 1.4284(17) .
N1 C7 1.3660(19) .
N1 C8 1.4760(18) .
N1 C11 1.459(2) .
C1 H1 0.9500 .
C1 C2 1.395(2) .
C1 C6 1.382(2) .
C2 H2 0.9500 .
C2 C3 1.381(2) .
C3 C4 1.375(2) .
C4 H4 0.9500 .
C4 C5 1.394(2) .
C5 H5 0.9500 .
C5 C6 1.392(2) .
C6 C7 1.510(2) .
C8 H8AA 0.9900 .
C8 H8AB 0.9900 .
C8 H8BC 0.9900 .
C8 H8BD 0.9900 .
C8 C9 1.507(4) .
C8 C9A 1.537(3) .
C11 H11A 0.9900 .
C11 H11B 0.9900 .
C11 C12 1.504(2) .
C12 C13 1.4016(19) .
C12 C17 1.399(2) .
C13 H13 0.9500 .
C13 C14 1.372(2) .
C14 C15 1.388(2) .
C15 H15 0.9500 .
C15 C16 1.393(2) .
C16 H16 0.9500 .
C16 C17 1.377(2) .
C17 H17 0.9500 .
C18 H18A 0.9800 .
C18 H18B 0.9800 .
C18 H18C 0.9800 .
O2 C9 1.403(4) .
O2 C10 1.435(8) .
C9 H9A 0.9900 .
C9 H9B 0.9900 .
C10 H10A 0.9800 .
C10 H10B 0.9800 .
C10 H10C 0.9800 .
O2A C9A 1.423(4) .
O2A C10A 1.438(9) .
C9A H9AA 0.9900 .
C9A H9AB 0.9900 .
C10A H10D 0.9800 .
C10A H10E 0.9800 .
C10A H10F 0.9800 .

loop_
_geom_hbond_atom_site_label_D
_geom_hbond_atom_site_label_H
_geom_hbond_atom_site_label_A
_geom_hbond_distance_DH
_geom_hbond_distance_HA
_geom_hbond_distance_DA
_geom_hbond_angle_DHA
_geom_hbond_site_symmetry_A
_geom_hbond_publ_flag
C8 H8AA O1 0.9900 2.3000 2.730(4) 105.00 . yes
C11 H11A O3 0.9900 2.5100 3.243(4) 131.00 1_455 yes
C11 H11B O2A 0.9900 2.5000 3.154(5) 123.00 . yes
C18 H18A O4 0.9800 2.2700 3.132(4) 146.00 1_455 yes
C18 H18B O1 0.9800 2.2400 3.187(4) 163.00 4_555 yes

loop_
_geom_torsion_atom_site_label_1
_geom_torsion_atom_site_label_2
_geom_torsion_atom_site_label_3
_geom_torsion_atom_site_label_4
_geom_torsion
_geom_torsion_site_symmetry_1
_geom_torsion_site_symmetry_2
_geom_torsion_site_symmetry_3
_geom_torsion_site_symmetry_4
Cl1 C3 C4 C5 179.65(11) . . . .
S1 O3 C14 C13 -111.82(14) . . . .
S1 O3 C14 C15 72.09(17) . . . .
O3 C14 C15 C16 177.47(12) . . . .
O4 S1 O3 C14 177.23(10) . . . .
O5 S1 O3 C14 -54.10(12) . . . .
N1 C8 C9 O2 -56.1(3) . . . .
N1 C8 C9A O2A 62.8(3) . . . .
N1 C11 C12 C13 -37.85(17) . . . .
N1 C11 C12 C17 143.57(12) . . . .
C1 C2 C3 Cl1 -178.42(12) . . . .
C1 C2 C3 C4 1.2(2) . . . .
C1 C6 C7 O1 122.16(16) . . . .
C1 C6 C7 N1 -56.18(19) . . . .
C2 C1 C6 C5 0.1(2) . . . .
C2 C1 C6 C7 -174.34(13) . . . .
C2 C3 C4 C5 0.0(2) . . . .
C3 C4 C5 C6 -1.2(2) . . . .
C4 C5 C6 C1 1.1(2) . . . .
C4 C5 C6 C7 175.75(13) . . . .
C5 C6 C7 O1 -52.24(19) . . . .
C5 C6 C7 N1 129.42(15) . . . .
C6 C1 C2 C3 -1.3(2) . . . .
C7 N1 C8 C9 110.5(2) . . . .
C7 N1 C8 C9A 77.9(2) . . . .
C7 N1 C11 C12 131.27(13) . . . .
C8 N1 C7 O1 -0.43(19) . . . .
C8 N1 C7 C6 177.86(11) . . . .
C8 N1 C11 C12 -63.03(15) . . . .
C11 N1 C7 O1 164.80(12) . . . .
C11 N1 C7 C6 -16.91(18) . . . .
C11 N1 C8 C9 -55.9(2) . . . .
C11 N1 C8 C9A -88.5(2) . . . .
C11 C12 C13 C14 -178.89(12) . . . .
C11 C12 C17 C16 179.43(13) . . . .
C12 C13 C14 O3 -176.98(11) . . . .
C12 C13 C14 C15 -0.9(2) . . . .
C13 C12 C17 C16 0.8(2) . . . .
C13 C14 C15 C16 1.6(2) . . . .
C14 C15 C16 C17 -1.1(2) . . . .
C15 C16 C17 C12 -0.1(2) . . . .
C17 C12 C13 C14 -0.32(19) . . . .
C18 S1 O3 C14 62.91(12) . . . .
C10 O2 C9 C8 -176.7(5) . . . .
C10A O2A C9A C8 -174.8(7) . . . .
